data_7157933
loop_
_publ_author_name
'Bian, Mixue'
'Hua, Jiawei'
'Ma, Tao'
'Xu, Jia'
'Cai, Chen'
'Yang, Zhao'
'Liu, Chengkou'
'He, Wei'
'Fang, Zheng'
'Guo, Kai'

_publ_section_title
;
 Continuous-flow electrosynthesis of selenium-substituted
 iminoisobenzofuran via oxidative cyclization of olefinic amides and
 diselenides.
;
_journal_issue 14
_journal_name_full 'Organic &amp; biomolecular chemistry'
_journal_page_first 3207
_journal_page_last 3212
_journal_paper_doi 10.1039/d1ob00236h
_journal_volume 19
_journal_year 2021
_chemical_formula_moiety 'C23 H21 N O3 S Se'
_chemical_formula_sum 'C23 H21 N O3 S Se'
_chemical_formula_weight 470.43
_space_group_crystal_system monoclinic
_space_group_IT_number 14
_space_group_name_Hall '-P 2ybc'
_space_group_name_H-M_alt 'P 1 21/c 1'
_atom_sites_solution_hydrogens geom
_atom_sites_solution_primary dual
_audit_creation_date 2020-07-06
_audit_creation_method
;
Olex2 1.2
(compiled 2018.05.29 svn.r3508 for OlexSys, GUI svn.r5506)
;
_audit_update_record
;
2020-07-31 deposited with the CCDC.	2021-03-11 downloaded from the CCDC.
;
_cell_angle_alpha 90
_cell_angle_beta 110.128(4)
_cell_angle_gamma 90
_cell_formula_units_Z 4
_cell_length_a 11.5825(11)
_cell_length_b 11.7312(12)
_cell_length_c 16.2936(16)
_cell_measurement_reflns_used 9939
_cell_measurement_temperature 173(2)
_cell_measurement_theta_max 54.911
_cell_measurement_theta_min 4.133
_cell_volume 2078.7(4)
_computing_cell_refinement 'SAINT v8.37A (Bruker, 2015)'
_computing_data_reduction 'SAINT v8.37A (Bruker, 2015)'
_computing_molecular_graphics 'Olex2 (Dolomanov et al., 2009)'
_computing_publication_material 'Olex2 (Dolomanov et al., 2009)'
_computing_structure_refinement 'ShelXL (Sheldrick, 2015)'
_computing_structure_solution 'ShelXT (Sheldrick, 2015)'
_diffrn_ambient_temperature 173.01
_diffrn_measured_fraction_theta_full 0.997
_diffrn_measured_fraction_theta_max 0.996
_diffrn_measurement_device_type 'Bruker D8 Venture'
_diffrn_measurement_method '\f and \w scans'
_diffrn_radiation_type GaK\a
_diffrn_radiation_wavelength 1.34139
_diffrn_reflns_av_R_equivalents 0.0571
_diffrn_reflns_av_unetI/netI 0.0361
_diffrn_reflns_Laue_measured_fraction_full 0.997
_diffrn_reflns_Laue_measured_fraction_max 0.996
_diffrn_reflns_limit_h_max 14
_diffrn_reflns_limit_h_min -14
_diffrn_reflns_limit_k_max 14
_diffrn_reflns_limit_k_min -14
_diffrn_reflns_limit_l_max 19
_diffrn_reflns_limit_l_min -18
_diffrn_reflns_number 21511
_diffrn_reflns_point_group_measured_fraction_full 0.997
_diffrn_reflns_point_group_measured_fraction_max 0.996
_diffrn_reflns_theta_full 53.594
_diffrn_reflns_theta_max 54.961
_diffrn_reflns_theta_min 4.132
_diffrn_standards_number 0
_exptl_absorpt_coefficient_mu 2.416
_exptl_absorpt_correction_T_max 0.7508
_exptl_absorpt_correction_T_min 0.4454
_exptl_absorpt_correction_type multi-scan
_exptl_absorpt_process_details
'SADABS-2016/2 (Bruker,2016/2) was used for absorption correction. wR2(int) was 0.1568 before and 0.0783 after correction. The Ratio of minimum to maximum transmission is 0.5932. The \l/2 correction factor is Not present.'
_exptl_crystal_colour colourless
_exptl_crystal_density_diffrn 1.503
_exptl_crystal_description block
_exptl_crystal_F_000 960
_exptl_crystal_size_max 0.18
_exptl_crystal_size_mid 0.12
_exptl_crystal_size_min 0.1
_refine_diff_density_max 0.294
_refine_diff_density_min -1.125
_refine_diff_density_rms 0.074
_refine_ls_extinction_method none
_refine_ls_goodness_of_fit_ref 1.077
_refine_ls_hydrogen_treatment constr
_refine_ls_matrix_type full
_refine_ls_number_parameters 264
_refine_ls_number_reflns 3934
_refine_ls_number_restraints 0
_refine_ls_restrained_S_all 1.077
_refine_ls_R_factor_all 0.0374
_refine_ls_R_factor_gt 0.0349
_refine_ls_shift/su_max 0.001
_refine_ls_shift/su_mean 0.000
_refine_ls_structure_factor_coef Fsqd
_refine_ls_weighting_details 'w=1/[\s^2^(Fo^2^)+(0.0484P)^2^+1.5490P] where P=(Fo^2^+2Fc^2^)/3'
_refine_ls_weighting_scheme calc
_refine_ls_wR_factor_gt 0.0924
_refine_ls_wR_factor_ref 0.0946
_reflns_Friedel_coverage 0.000
_reflns_number_gt 3680
_reflns_number_total 3934
_reflns_threshold_expression 'I > 2\s(I)'
_cod_data_source_file d1ob00236h2.cif
_cod_data_source_block 2007018687_0m
_cod_depositor_comments 'Adding full bibliography for 7157933.cif.'
_cod_database_code 7157933
_shelx_shelxl_version_number 2016/6
_shelx_space_group_comment
;
The symmetry employed for this shelxl refinement is uniquely defined
by the following loop, which should always be used as a source of
symmetry information in preference to the above space-group names.
They are only intended as comments.
;
_shelx_estimated_absorpt_t_max 0.794
_shelx_estimated_absorpt_t_min 0.670
_olex2_refinement_description
;
1. Fixed Uiso
 At 1.2 times of:
  All C(H) groups, All C(H,H) groups
 At 1.5 times of:
  All C(H,H,H) groups
2.a Ternary CH refined with riding coordinates:
 C1(H1)
2.b Secondary CH2 refined with riding coordinates:
 C10(H10A,H10B)
2.c Aromatic/amide H refined with riding coordinates:
 C3(H3), C5(H5), C6(H6), C12(H12), C13(H13), C14(H14), C15(H15), C16(H16),
 C18(H18), C19(H19), C21(H21), C22(H22)
2.d Idealised Me refined as rotating group:
 C9(H9A,H9B,H9C), C23(H23A,H23B,H23C)
;
_olex2_submission_special_instructions 'No special instructions were received'

loop_
_space_group_symop_operation_xyz
'x, y, z'
'-x, y+1/2, -z+1/2'
'-x, -y, -z'
'x, -y-1/2, z-1/2'

loop_
_atom_site_label
_atom_site_type_symbol
_atom_site_fract_x
_atom_site_fract_y
_atom_site_fract_z
_atom_site_U_iso_or_equiv
_atom_site_adp_type
_atom_site_occupancy
_atom_site_site_symmetry_order
_atom_site_calc_flag
_atom_site_refinement_flags_posn
_atom_site_refinement_flags_adp
_atom_site_refinement_flags_occupancy
_atom_site_disorder_assembly
_atom_site_disorder_group
Se1 Se 0.43591(2) 0.83369(2) 0.45088(2) 0.02332(11) Uani 1 1 d . . . . .
S1 S 0.26614(5) 0.66305(4) 0.16062(4) 0.02434(15) Uani 1 1 d . . . . .
O1 O 0.47679(13) 0.79903(13) 0.26786(9) 0.0218(3) Uani 1 1 d . . . . .
O2 O 0.19869(15) 0.56108(15) 0.12562(11) 0.0361(4) Uani 1 1 d . . . . .
O3 O 0.28070(15) 0.74668(15) 0.10065(10) 0.0320(4) Uani 1 1 d . . . . .
N1 N 0.39852(16) 0.61638(15) 0.22805(12) 0.0226(4) Uani 1 1 d . . . . .
C1 C 0.5828(2) 0.85001(18) 0.33608(14) 0.0222(5) Uani 1 1 d . . . . .
H1 H 0.629109 0.900357 0.308714 0.027 Uiso 1 1 calc R . . . .
C2 C 0.65973(19) 0.74927(18) 0.37737(14) 0.0205(4) Uani 1 1 d . . . . .
C3 C 0.7714(2) 0.7436(2) 0.44539(15) 0.0257(5) Uani 1 1 d . . . . .
H3 H 0.814239 0.811168 0.470453 0.031 Uiso 1 1 calc R . . . .
C4 C 0.8199(2) 0.6366(2) 0.47643(15) 0.0274(5) Uani 1 1 d . . . . .
C5 C 0.7549(2) 0.5383(2) 0.43869(15) 0.0270(5) Uani 1 1 d . . . . .
H5 H 0.788017 0.465901 0.460721 0.032 Uiso 1 1 calc R . . . .
C6 C 0.6435(2) 0.54325(19) 0.37010(14) 0.0237(5) Uani 1 1 d . . . . .
H6 H 0.600398 0.476003 0.344509 0.028 Uiso 1 1 calc R . . . .
C7 C 0.59789(19) 0.65074(18) 0.34047(14) 0.0196(4) Uani 1 1 d . . . . .
C8 C 0.48288(19) 0.68535(18) 0.27364(13) 0.0186(4) Uani 1 1 d . . . . .
C9 C 0.9403(2) 0.6291(3) 0.55165(18) 0.0403(6) Uani 1 1 d . . . . .
H9A H 1.006500 0.659516 0.533424 0.060 Uiso 1 1 calc GR . . . .
H9B H 0.957689 0.549264 0.569277 0.060 Uiso 1 1 calc GR . . . .
H9C H 0.934835 0.673618 0.601075 0.060 Uiso 1 1 calc GR . . . .
C10 C 0.5352(2) 0.91945(18) 0.39595(14) 0.0239(5) Uani 1 1 d . . . . .
H10A H 0.485018 0.983025 0.361910 0.029 Uiso 1 1 calc R . . . .
H10B H 0.606279 0.953172 0.442538 0.029 Uiso 1 1 calc R . . . .
C11 C 0.56409(19) 0.7662(2) 0.54730(13) 0.0226(5) Uani 1 1 d . . . . .
C12 C 0.6606(2) 0.82958(19) 0.60380(17) 0.0308(5) Uani 1 1 d . . . . .
H12 H 0.666281 0.909068 0.594703 0.037 Uiso 1 1 calc R . . . .
C13 C 0.7480(2) 0.7761(2) 0.67306(17) 0.0365(6) Uani 1 1 d . . . . .
H13 H 0.814135 0.819071 0.711460 0.044 Uiso 1 1 calc R . . . .
C14 C 0.7402(3) 0.6603(2) 0.68712(17) 0.0352(6) Uani 1 1 d . . . . .
H14 H 0.800583 0.624021 0.734937 0.042 Uiso 1 1 calc R . . . .
C15 C 0.6447(2) 0.5985(2) 0.63161(17) 0.0370(6) Uani 1 1 d . . . . .
H15 H 0.639154 0.519112 0.641230 0.044 Uiso 1 1 calc R . . . .
C16 C 0.5561(2) 0.6507(2) 0.56141(17) 0.0306(5) Uani 1 1 d . . . . .
H16 H 0.490257 0.607230 0.523232 0.037 Uiso 1 1 calc R . . . .
C17 C 0.19633(19) 0.72866(19) 0.22899(14) 0.0245(5) Uani 1 1 d . . . . .
C18 C 0.1956(2) 0.84636(19) 0.23543(16) 0.0261(5) Uani 1 1 d . . . . .
H18 H 0.230242 0.892145 0.201728 0.031 Uiso 1 1 calc R . . . .
C19 C 0.1438(2) 0.8967(2) 0.29162(16) 0.0313(5) Uani 1 1 d . . . . .
H19 H 0.142528 0.977499 0.295517 0.038 Uiso 1 1 calc R . . . .
C20 C 0.0938(2) 0.8317(2) 0.34228(17) 0.0353(6) Uani 1 1 d . . . . .
C21 C 0.0940(2) 0.7141(3) 0.33352(18) 0.0411(6) Uani 1 1 d . . . . .
H21 H 0.058739 0.668368 0.366868 0.049 Uiso 1 1 calc R . . . .
C22 C 0.1439(2) 0.6619(2) 0.27765(19) 0.0355(6) Uani 1 1 d . . . . .
H22 H 0.142671 0.581268 0.272395 0.043 Uiso 1 1 calc R . . . .
C23 C 0.0437(3) 0.8878(3) 0.4063(2) 0.0544(8) Uani 1 1 d . . . . .
H23A H 0.108052 0.890629 0.464075 0.082 Uiso 1 1 calc GR . . . .
H23B H -0.026398 0.843888 0.409705 0.082 Uiso 1 1 calc GR . . . .
H23C H 0.017040 0.965504 0.386579 0.082 Uiso 1 1 calc GR . . . .

loop_
_atom_site_aniso_label
_atom_site_aniso_U_11
_atom_site_aniso_U_22
_atom_site_aniso_U_33
_atom_site_aniso_U_23
_atom_site_aniso_U_13
_atom_site_aniso_U_12
Se1 0.02321(15) 0.02357(16) 0.02214(16) 0.00152(8) 0.00644(11) 0.00258(8)
S1 0.0236(3) 0.0232(3) 0.0206(3) -0.00129(19) 0.0004(2) 0.00059(19)
O1 0.0253(8) 0.0181(7) 0.0192(7) -0.0010(6) 0.0039(6) -0.0010(6)
O2 0.0302(9) 0.0315(9) 0.0347(9) -0.0093(7) -0.0041(7) -0.0046(7)
O3 0.0344(9) 0.0362(9) 0.0226(8) 0.0042(7) 0.0061(7) 0.0048(7)
N1 0.0213(9) 0.0208(9) 0.0220(9) -0.0023(7) 0.0027(7) 0.0019(7)
C1 0.0245(11) 0.0195(10) 0.0210(11) -0.0023(8) 0.0056(9) -0.0050(8)
C2 0.0214(10) 0.0209(10) 0.0212(11) -0.0027(8) 0.0098(9) -0.0009(8)
C3 0.0204(10) 0.0292(12) 0.0270(12) -0.0076(9) 0.0075(9) -0.0025(9)
C4 0.0188(11) 0.0359(12) 0.0259(12) -0.0056(10) 0.0057(9) 0.0050(9)
C5 0.0242(11) 0.0273(12) 0.0272(12) -0.0015(9) 0.0060(9) 0.0082(9)
C6 0.0231(10) 0.0202(10) 0.0270(11) -0.0040(9) 0.0078(9) 0.0008(8)
C7 0.0209(10) 0.0209(10) 0.0175(10) -0.0022(8) 0.0072(9) 0.0005(8)
C8 0.0226(10) 0.0178(10) 0.0171(10) -0.0002(8) 0.0087(9) 0.0018(8)
C9 0.0247(12) 0.0486(16) 0.0380(15) -0.0089(13) -0.0016(11) 0.0077(11)
C10 0.0316(11) 0.0161(10) 0.0232(11) 0.0007(8) 0.0087(9) -0.0001(8)
C11 0.0256(11) 0.0244(11) 0.0196(11) 0.0024(8) 0.0100(9) 0.0049(8)
C12 0.0359(13) 0.0231(12) 0.0292(13) -0.0021(9) 0.0059(11) 0.0043(9)
C13 0.0325(13) 0.0390(14) 0.0299(13) -0.0042(11) 0.0002(11) 0.0035(11)
C14 0.0359(14) 0.0411(15) 0.0262(13) 0.0103(10) 0.0077(11) 0.0106(11)
C15 0.0421(14) 0.0321(13) 0.0373(14) 0.0156(11) 0.0144(12) 0.0038(11)
C16 0.0327(13) 0.0283(12) 0.0314(13) 0.0054(10) 0.0118(11) -0.0038(9)
C17 0.0179(10) 0.0273(11) 0.0232(11) 0.0035(9) 0.0007(9) 0.0015(8)
C18 0.0226(11) 0.0257(12) 0.0267(12) 0.0034(9) 0.0045(9) 0.0008(8)
C19 0.0268(12) 0.0308(13) 0.0311(13) -0.0031(10) 0.0032(10) 0.0049(10)
C20 0.0221(12) 0.0533(17) 0.0271(13) 0.0041(11) 0.0042(10) 0.0104(10)
C21 0.0339(13) 0.0525(17) 0.0414(15) 0.0144(13) 0.0186(12) 0.0043(12)
C22 0.0306(13) 0.0310(14) 0.0441(16) 0.0089(11) 0.0120(12) 0.0016(10)
C23 0.0415(16) 0.084(2) 0.0404(16) 0.0004(16) 0.0179(13) 0.0175(16)

loop_
_atom_type_symbol
_atom_type_description
_atom_type_scat_dispersion_real
_atom_type_scat_dispersion_imag
_atom_type_scat_source
C C 0.0148 0.0070 'International Tables Vol C Tables 4.2.6.8 and 6.1.1.4'
H H 0.0000 0.0000 'International Tables Vol C Tables 4.2.6.8 and 6.1.1.4'
N N 0.0253 0.0136 'International Tables Vol C Tables 4.2.6.8 and 6.1.1.4'
O O 0.0412 0.0250 'International Tables Vol C Tables 4.2.6.8 and 6.1.1.4'
S S 0.2924 0.4247 'International Tables Vol C Tables 4.2.6.8 and 6.1.1.4'
Se Se -1.0986 0.9246 'International Tables Vol C Tables 4.2.6.8 and 6.1.1.4'

loop_
_geom_angle_atom_site_label_1
_geom_angle_atom_site_label_2
_geom_angle_atom_site_label_3
_geom_angle
_geom_angle_site_symmetry_1
_geom_angle_site_symmetry_3
_geom_angle_publ_flag
C11 Se1 C10 100.08(9) . . ?
O2 S1 N1 104.07(10) . . ?
O2 S1 C17 108.04(11) . . ?
O3 S1 O2 118.34(11) . . ?
O3 S1 N1 112.45(10) . . ?
O3 S1 C17 108.59(10) . . ?
N1 S1 C17 104.39(10) . . ?
C8 O1 C1 110.02(16) . . ?
C8 N1 S1 121.61(16) . . ?
O1 C1 H1 109.9 . . ?
O1 C1 C2 103.43(16) . . ?
O1 C1 C10 108.17(17) . . ?
C2 C1 H1 109.9 . . ?
C2 C1 C10 115.39(18) . . ?
C10 C1 H1 109.9 . . ?
C3 C2 C1 130.3(2) . . ?
C7 C2 C1 109.02(18) . . ?
C7 C2 C3 120.6(2) . . ?
C2 C3 H3 120.6 . . ?
C2 C3 C4 118.8(2) . . ?
C4 C3 H3 120.6 . . ?
C3 C4 C5 119.5(2) . . ?
C3 C4 C9 119.4(2) . . ?
C5 C4 C9 121.0(2) . . ?
C4 C5 H5 119.0 . . ?
C6 C5 C4 122.0(2) . . ?
C6 C5 H5 119.0 . . ?
C5 C6 H6 121.4 . . ?
C5 C6 C7 117.1(2) . . ?
C7 C6 H6 121.4 . . ?
C2 C7 C6 122.0(2) . . ?
C2 C7 C8 107.17(18) . . ?
C6 C7 C8 130.8(2) . . ?
O1 C8 C7 110.04(18) . . ?
N1 C8 O1 125.05(19) . . ?
N1 C8 C7 124.89(19) . . ?
C4 C9 H9A 109.5 . . ?
C4 C9 H9B 109.5 . . ?
C4 C9 H9C 109.5 . . ?
H9A C9 H9B 109.5 . . ?
H9A C9 H9C 109.5 . . ?
H9B C9 H9C 109.5 . . ?
Se1 C10 H10A 108.6 . . ?
Se1 C10 H10B 108.6 . . ?
C1 C10 Se1 114.78(15) . . ?
C1 C10 H10A 108.6 . . ?
C1 C10 H10B 108.6 . . ?
H10A C10 H10B 107.5 . . ?
C12 C11 Se1 122.57(18) . . ?
C16 C11 Se1 117.57(17) . . ?
C16 C11 C12 119.8(2) . . ?
C11 C12 H12 120.2 . . ?
C13 C12 C11 119.5(2) . . ?
C13 C12 H12 120.2 . . ?
C12 C13 H13 119.7 . . ?
C12 C13 C14 120.6(2) . . ?
C14 C13 H13 119.7 . . ?
C13 C14 H14 120.2 . . ?
C15 C14 C13 119.6(2) . . ?
C15 C14 H14 120.2 . . ?
C14 C15 H15 119.7 . . ?
C14 C15 C16 120.6(2) . . ?
C16 C15 H15 119.7 . . ?
C11 C16 C15 119.8(2) . . ?
C11 C16 H16 120.1 . . ?
C15 C16 H16 120.1 . . ?
C18 C17 S1 119.95(18) . . ?
C18 C17 C22 120.1(2) . . ?
C22 C17 S1 119.91(19) . . ?
C17 C18 H18 120.3 . . ?
C17 C18 C19 119.3(2) . . ?
C19 C18 H18 120.3 . . ?
C18 C19 H19 119.3 . . ?
C18 C19 C20 121.4(2) . . ?
C20 C19 H19 119.3 . . ?
C19 C20 C23 120.6(3) . . ?
C21 C20 C19 118.0(2) . . ?
C21 C20 C23 121.4(3) . . ?
C20 C21 H21 119.2 . . ?
C22 C21 C20 121.7(2) . . ?
C22 C21 H21 119.2 . . ?
C17 C22 H22 120.3 . . ?
C21 C22 C17 119.4(2) . . ?
C21 C22 H22 120.3 . . ?
C20 C23 H23A 109.5 . . ?
C20 C23 H23B 109.5 . . ?
C20 C23 H23C 109.5 . . ?
H23A C23 H23B 109.5 . . ?
H23A C23 H23C 109.5 . . ?
H23B C23 H23C 109.5 . . ?

loop_
_geom_bond_atom_site_label_1
_geom_bond_atom_site_label_2
_geom_bond_distance
_geom_bond_site_symmetry_2
_geom_bond_publ_flag
Se1 C10 1.961(2) . ?
Se1 C11 1.922(2) . ?
S1 O2 1.4352(17) . ?
S1 O3 1.4350(18) . ?
S1 N1 1.6427(18) . ?
S1 C17 1.763(2) . ?
O1 C1 1.470(3) . ?
O1 C8 1.337(3) . ?
N1 C8 1.289(3) . ?
C1 H1 1.0000 . ?
C1 C2 1.494(3) . ?
C1 C10 1.513(3) . ?
C2 C3 1.385(3) . ?
C2 C7 1.384(3) . ?
C3 H3 0.9500 . ?
C3 C4 1.396(3) . ?
C4 C5 1.399(3) . ?
C4 C9 1.509(3) . ?
C5 H5 0.9500 . ?
C5 C6 1.387(3) . ?
C6 H6 0.9500 . ?
C6 C7 1.388(3) . ?
C7 C8 1.458(3) . ?
C9 H9A 0.9800 . ?
C9 H9B 0.9800 . ?
C9 H9C 0.9800 . ?
C10 H10A 0.9900 . ?
C10 H10B 0.9900 . ?
C11 C12 1.394(3) . ?
C11 C16 1.382(3) . ?
C12 H12 0.9500 . ?
C12 C13 1.380(4) . ?
C13 H13 0.9500 . ?
C13 C14 1.386(4) . ?
C14 H14 0.9500 . ?
C14 C15 1.370(4) . ?
C15 H15 0.9500 . ?
C15 C16 1.389(3) . ?
C16 H16 0.9500 . ?
C17 C18 1.385(3) . ?
C17 C22 1.393(3) . ?
C18 H18 0.9500 . ?
C18 C19 1.388(3) . ?
C19 H19 0.9500 . ?
C19 C20 1.389(4) . ?
C20 C21 1.386(4) . ?
C20 C23 1.508(4) . ?
C21 H21 0.9500 . ?
C21 C22 1.379(4) . ?
C22 H22 0.9500 . ?
C23 H23A 0.9800 . ?
C23 H23B 0.9800 . ?
C23 H23C 0.9800 . ?
